data_4028630
loop_
_publ_author_name
'Chih-Hau Chen'
'Gorakh S. Yellol'
'Cheng-Hsun Tsai'
'Prashant B. Dalvi'
'Chung-Ming Sun'

_publ_section_title
;
 Diastereoselective Synthesis of Bridged Polycyclic Alkaloids via Tandem
 Acylation/Intramolecular Diels-Alder Reaction
;
_journal_name_full 'Journal of Organic Chemistry'
_journal_page_first 9738
_journal_page_last 9747
_journal_paper_doi 10.1021/jo401364s
_journal_volume 78
_journal_year 2013
_chemical_formula_moiety 'C23 H22 N2 O6'
_chemical_formula_sum 'C23 H22 N2 O6'
_chemical_formula_weight 422.43
_space_group_IT_number 14
_symmetry_cell_setting monoclinic
_symmetry_Int_Tables_number 14
_symmetry_space_group_name_Hall '-P 2yn'
_symmetry_space_group_name_H-M 'P 1 21/n 1'
_atom_sites_solution_hydrogens geom
_atom_sites_solution_primary direct
_atom_sites_solution_secondary difmap
_audit_creation_method SHELXL-97
_cell_angle_alpha 90.00
_cell_angle_beta 96.9360(10)
_cell_angle_gamma 90.00
_cell_formula_units_Z 4
_cell_length_a 11.0066(7)
_cell_length_b 10.7812(6)
_cell_length_c 17.4741(10)
_cell_measurement_reflns_used 6256
_cell_measurement_temperature 297(2)
_cell_measurement_theta_max 26.000
_cell_measurement_theta_min 2.346
_cell_volume 2058.4(2)
_computing_cell_refinement 'Bruker SMART'
_computing_data_collection 'Bruker SMART'
_computing_data_reduction 'Bruker SHELXTL'
_computing_molecular_graphics 'Bruker SHELXTL'
_computing_publication_material 'Bruker SHELXTL'
_computing_structure_refinement 'SHELXL-97 (Sheldrick, 1997)'
_computing_structure_solution 'SHELXS-97 (Sheldrick, 1990)'
_diffrn_ambient_temperature 297(2)
_diffrn_measured_fraction_theta_full 0.997
_diffrn_measured_fraction_theta_max 0.997
_diffrn_measurement_device_type 'CCD area detector'
_diffrn_measurement_method 'phi and omega scans'
_diffrn_radiation_monochromator graphite
_diffrn_radiation_probe x-ray
_diffrn_radiation_type MoK\a
_diffrn_radiation_wavelength 0.71073
_diffrn_reflns_av_R_equivalents 0.0263
_diffrn_reflns_av_sigmaI/netI 0.0201
_diffrn_reflns_limit_h_max 12
_diffrn_reflns_limit_h_min -13
_diffrn_reflns_limit_k_max 12
_diffrn_reflns_limit_k_min -13
_diffrn_reflns_limit_l_max 18
_diffrn_reflns_limit_l_min -21
_diffrn_reflns_number 11249
_diffrn_reflns_theta_full 26.01
_diffrn_reflns_theta_max 26.01
_diffrn_reflns_theta_min 2.08
_diffrn_source 'fine-focus sealed tube'
_exptl_absorpt_coefficient_mu 0.100
_exptl_absorpt_correction_T_max 0.9631
_exptl_absorpt_correction_T_min 0.9354
_exptl_absorpt_correction_type empirical
_exptl_absorpt_process_details empirical
_exptl_crystal_colour colorless
_exptl_crystal_density_diffrn 1.363
_exptl_crystal_description parallelepiped
_exptl_crystal_F_000 888
_exptl_crystal_size_max 0.68
_exptl_crystal_size_mid 0.51
_exptl_crystal_size_min 0.38
_refine_diff_density_max 0.317
_refine_diff_density_min -0.212
_refine_diff_density_rms 0.040
_refine_ls_extinction_coef 0.0071(16)
_refine_ls_extinction_expression Fc^*^=kFc[1+0.001xFc^2^\l^3^/sin(2\q)]^-1/4^
_refine_ls_extinction_method SHELXL
_refine_ls_goodness_of_fit_ref 1.399
_refine_ls_hydrogen_treatment mixed
_refine_ls_matrix_type full
_refine_ls_number_parameters 289
_refine_ls_number_reflns 4037
_refine_ls_number_restraints 0
_refine_ls_restrained_S_all 1.399
_refine_ls_R_factor_all 0.0500
_refine_ls_R_factor_gt 0.0424
_refine_ls_shift/su_max 0.000
_refine_ls_shift/su_mean 0.000
_refine_ls_structure_factor_coef Fsqd
_refine_ls_weighting_details 'calc w=1/[\s^2^(Fo^2^)+(0.0750P)^2^+0.0000P] where P=(Fo^2^+2Fc^2^)/3'
_refine_ls_weighting_scheme calc
_refine_ls_wR_factor_gt 0.1351
_refine_ls_wR_factor_ref 0.1422
_reflns_number_gt 3396
_reflns_number_total 4037
_reflns_threshold_expression >2sigma(I)
_cod_data_source_file jo401364s_si_002.cif
_cod_data_source_block tch592m
_cod_original_sg_symbol_H-M 'P 21/n'
_cod_database_code 4028630

loop_
_symmetry_equiv_pos_as_xyz
'x, y, z'
'-x+1/2, y+1/2, -z+1/2'
'-x, -y, -z'
'x-1/2, -y-1/2, z-1/2'

loop_
_atom_site_label
_atom_site_type_symbol
_atom_site_fract_x
_atom_site_fract_y
_atom_site_fract_z
_atom_site_U_iso_or_equiv
_atom_site_adp_type
_atom_site_occupancy
_atom_site_symmetry_multiplicity
_atom_site_calc_flag
_atom_site_refinement_flags
O1 O 0.35824(8) 0.87740(8) 0.08828(5) 0.0348(3) Uani 1 1 d .
O2 O 0.35057(10) 0.52034(12) -0.01607(7) 0.0613(4) Uani 1 1 d .
O3 O 0.48099(10) 0.63389(12) 0.06119(7) 0.0535(3) Uani 1 1 d .
H3A H 0.531(2) 0.580(3) 0.0446(15) 0.107(9) Uiso 1 1 d .
O4 O 0.38516(11) 0.55791(9) 0.20939(6) 0.0513(3) Uani 1 1 d .
O5 O 0.27985(11) 0.74930(14) 0.38315(7) 0.0658(4) Uani 1 1 d .
O6 O 0.45599(11) 0.80453(15) 0.44879(6) 0.0683(4) Uani 1 1 d .
N1 N 0.39847(12) 1.10048(11) 0.21561(7) 0.0387(3) Uani 1 1 d .
H1A H 0.3397(16) 1.1255(15) 0.1830(10) 0.050(5) Uiso 1 1 d .
N2 N 0.37859(11) 0.76076(10) 0.24686(6) 0.0374(3) Uani 1 1 d .
C1 C 0.50279(14) 1.16543(13) 0.24322(8) 0.0398(3) Uani 1 1 d .
C2 C 0.53149(16) 1.29028(15) 0.23579(10) 0.0515(4) Uani 1 1 d .
H2A H 0.4778 1.3447 0.2077 0.062 Uiso 1 1 calc R
C3 C 0.64281(18) 1.32958(17) 0.27186(11) 0.0603(5) Uani 1 1 d .
H3B H 0.6638 1.4128 0.2685 0.072 Uiso 1 1 calc R
C4 C 0.72574(18) 1.24860(18) 0.31346(11) 0.0588(5) Uani 1 1 d .
H4A H 0.8003 1.2787 0.3368 0.071 Uiso 1 1 calc R
C5 C 0.69785(15) 1.12473(16) 0.32005(9) 0.0495(4) Uani 1 1 d .
H5A H 0.7534 1.0707 0.3470 0.059 Uiso 1 1 calc R
C6 C 0.58424(13) 1.08166(14) 0.28533(7) 0.0394(3) Uani 1 1 d .
C7 C 0.52458(13) 0.96364(13) 0.28211(7) 0.0373(3) Uani 1 1 d .
C8 C 0.41313(12) 0.97912(12) 0.23901(7) 0.0335(3) Uani 1 1 d .
C9 C 0.31984(13) 0.87949(12) 0.22358(8) 0.0336(3) Uani 1 1 d .
H9A H 0.2520 0.8947 0.2539 0.040 Uiso 1 1 calc R
C10 C 0.26962(12) 0.85469(12) 0.14036(8) 0.0333(3) Uani 1 1 d .
C11 C 0.15536(13) 0.91185(14) 0.09844(9) 0.0431(4) Uani 1 1 d .
H11A H 0.0924 0.9516 0.1197 0.052 Uiso 1 1 calc R
C12 C 0.16482(14) 0.89274(15) 0.02475(9) 0.0464(4) Uani 1 1 d .
H12A H 0.1075 0.9143 -0.0166 0.056 Uiso 1 1 calc R
C13 C 0.28718(13) 0.82880(13) 0.02019(8) 0.0391(3) Uani 1 1 d .
C14 C 0.26908(13) 0.68922(13) 0.04754(8) 0.0369(3) Uani 1 1 d .
H14A H 0.1918 0.6567 0.0214 0.044 Uiso 1 1 calc R
C15 C 0.25576(12) 0.71111(12) 0.13362(8) 0.0356(3) Uani 1 1 d .
H15A H 0.1733 0.6871 0.1437 0.043 Uiso 1 1 calc R
C16 C 0.34877(13) 0.66412(12) 0.19831(8) 0.0361(3) Uani 1 1 d .
C17 C 0.46099(14) 0.75251(13) 0.31803(8) 0.0389(3) Uani 1 1 d .
H17A H 0.4948 0.6683 0.3212 0.047 Uiso 1 1 calc R
C18 C 0.56843(13) 0.84251(14) 0.31697(9) 0.0435(4) Uani 1 1 d .
H18A H 0.6071 0.8560 0.3692 0.052 Uiso 1 1 calc R
H18B H 0.6288 0.8069 0.2873 0.052 Uiso 1 1 calc R
C19 C 0.34896(17) 0.84760(16) -0.05147(9) 0.0528(4) Uani 1 1 d .
H19A H 0.3057 0.8000 -0.0933 0.063 Uiso 1 1 calc R
H19B H 0.4319 0.8159 -0.0423 0.063 Uiso 1 1 calc R
C20 C 0.3530(2) 0.9829(2) -0.07567(11) 0.0721(6) Uani 1 1 d .
H20A H 0.3932 0.9895 -0.1213 0.108 Uiso 1 1 calc R
H20B H 0.3972 1.0303 -0.0349 0.108 Uiso 1 1 calc R
H20C H 0.2710 1.0143 -0.0861 0.108 Uiso 1 1 calc R
C21 C 0.37265(13) 0.60706(13) 0.02982(8) 0.0389(3) Uani 1 1 d .
C22 C 0.38740(14) 0.76932(14) 0.38578(8) 0.0415(4) Uani 1 1 d .
C23 C 0.3952(2) 0.8144(3) 0.51783(11) 0.0939(9) Uani 1 1 d .
H23A H 0.4529 0.8416 0.5601 0.141 Uiso 1 1 calc R
H23B H 0.3630 0.7349 0.5297 0.141 Uiso 1 1 calc R
H23C H 0.3296 0.8734 0.5093 0.141 Uiso 1 1 calc R

loop_
_atom_site_aniso_label
_atom_site_aniso_U_11
_atom_site_aniso_U_22
_atom_site_aniso_U_33
_atom_site_aniso_U_23
_atom_site_aniso_U_13
_atom_site_aniso_U_12
O1 0.0400(5) 0.0355(5) 0.0289(5) -0.0015(4) 0.0044(4) -0.0028(4)
O2 0.0525(6) 0.0595(8) 0.0709(8) -0.0361(6) 0.0031(6) 0.0008(6)
O3 0.0409(6) 0.0598(8) 0.0586(7) -0.0236(6) 0.0003(5) 0.0034(5)
O4 0.0695(7) 0.0279(6) 0.0570(7) 0.0024(5) 0.0099(6) 0.0073(5)
O5 0.0568(8) 0.0906(10) 0.0522(7) -0.0125(6) 0.0158(6) -0.0235(7)
O6 0.0489(7) 0.1230(12) 0.0326(6) -0.0093(7) 0.0036(5) 0.0087(7)
N1 0.0436(7) 0.0318(6) 0.0402(7) 0.0001(5) 0.0034(6) 0.0061(5)
N2 0.0523(7) 0.0299(6) 0.0299(6) 0.0009(4) 0.0045(5) 0.0068(5)
C1 0.0476(8) 0.0362(8) 0.0376(8) -0.0056(6) 0.0139(6) -0.0006(6)
C2 0.0638(10) 0.0375(8) 0.0565(10) -0.0029(7) 0.0200(8) 0.0009(7)
C3 0.0730(12) 0.0472(10) 0.0654(11) -0.0117(8) 0.0274(10) -0.0195(9)
C4 0.0596(10) 0.0676(12) 0.0511(10) -0.0122(8) 0.0150(8) -0.0215(9)
C5 0.0478(9) 0.0638(11) 0.0378(8) -0.0029(7) 0.0090(7) -0.0046(8)
C6 0.0447(8) 0.0444(8) 0.0307(7) -0.0021(6) 0.0108(6) -0.0020(6)
C7 0.0422(7) 0.0390(8) 0.0316(7) 0.0005(5) 0.0076(6) 0.0029(6)
C8 0.0423(7) 0.0303(7) 0.0284(6) -0.0020(5) 0.0066(5) 0.0050(5)
C9 0.0415(7) 0.0297(7) 0.0302(7) -0.0016(5) 0.0064(5) 0.0064(5)
C10 0.0366(7) 0.0316(7) 0.0322(7) -0.0030(5) 0.0061(6) 0.0021(5)
C11 0.0408(8) 0.0376(8) 0.0498(9) -0.0030(6) 0.0010(6) 0.0072(6)
C12 0.0483(9) 0.0435(9) 0.0443(9) 0.0011(7) -0.0065(7) 0.0041(7)
C13 0.0446(8) 0.0407(8) 0.0306(7) -0.0036(6) -0.0007(6) -0.0033(6)
C14 0.0380(7) 0.0368(8) 0.0355(7) -0.0076(6) 0.0028(6) -0.0029(6)
C15 0.0384(7) 0.0317(7) 0.0380(8) -0.0038(5) 0.0100(6) -0.0021(6)
C16 0.0443(7) 0.0290(7) 0.0368(7) -0.0005(5) 0.0124(6) 0.0007(6)
C17 0.0507(8) 0.0339(7) 0.0322(7) 0.0050(5) 0.0057(6) 0.0091(6)
C18 0.0415(8) 0.0511(9) 0.0380(8) 0.0095(6) 0.0054(6) 0.0083(7)
C19 0.0670(11) 0.0591(11) 0.0330(8) -0.0024(7) 0.0086(7) -0.0056(8)
C20 0.0912(14) 0.0714(13) 0.0560(11) 0.0222(9) 0.0181(10) -0.0035(11)
C21 0.0429(8) 0.0379(8) 0.0359(7) -0.0084(6) 0.0040(6) -0.0028(6)
C22 0.0507(9) 0.0414(8) 0.0324(8) 0.0043(6) 0.0046(6) 0.0034(7)
C23 0.0759(14) 0.170(3) 0.0366(10) -0.0110(13) 0.0112(9) 0.0295(16)

loop_
_atom_type_symbol
_atom_type_description
_atom_type_scat_dispersion_real
_atom_type_scat_dispersion_imag
_atom_type_scat_source
C C 0.0033 0.0016 'International Tables Vol C Tables 4.2.6.8 and 6.1.1.4'
H H 0.0000 0.0000 'International Tables Vol C Tables 4.2.6.8 and 6.1.1.4'
N N 0.0061 0.0033 'International Tables Vol C Tables 4.2.6.8 and 6.1.1.4'
O O 0.0106 0.0060 'International Tables Vol C Tables 4.2.6.8 and 6.1.1.4'

loop_
_geom_angle_atom_site_label_1
_geom_angle_atom_site_label_2
_geom_angle_atom_site_label_3
_geom_angle
C10 O1 C13 96.84(10)
C21 O3 H3A 107.3(17)
C22 O6 C23 116.22(15)
C8 N1 C1 108.42(12)
C8 N1 H1A 123.5(11)
C1 N1 H1A 127.2(11)
C16 N2 C17 124.55(12)
C16 N2 C9 115.49(11)
C17 N2 C9 119.96(11)
N1 C1 C2 130.24(15)
N1 C1 C6 107.81(13)
C2 C1 C6 121.94(15)
C3 C2 C1 117.05(17)
C3 C2 H2A 121.5
C1 C2 H2A 121.5
C2 C3 C4 122.29(16)
C2 C3 H3B 118.9
C4 C3 H3B 118.9
C5 C4 C3 120.62(17)
C5 C4 H4A 119.7
C3 C4 H4A 119.7
C4 C5 C6 118.75(16)
C4 C5 H5A 120.6
C6 C5 H5A 120.6
C5 C6 C1 119.34(14)
C5 C6 C7 133.89(15)
C1 C6 C7 106.77(12)
C8 C7 C6 106.84(12)
C8 C7 C18 123.61(13)
C6 C7 C18 129.55(13)
C7 C8 N1 110.16(13)
C7 C8 C9 124.35(12)
N1 C8 C9 125.42(12)
N2 C9 C8 107.93(11)
N2 C9 C10 102.08(10)
C8 C9 C10 117.70(11)
N2 C9 H9A 109.6
C8 C9 H9A 109.6
C10 C9 H9A 109.6
O1 C10 C11 102.32(11)
O1 C10 C9 112.44(11)
C11 C10 C9 125.44(11)
O1 C10 C15 100.93(9)
C11 C10 C15 107.50(11)
C9 C10 C15 105.59(11)
C12 C11 C10 104.51(13)
C12 C11 H11A 127.7
C10 C11 H11A 127.7
C11 C12 C13 107.21(13)
C11 C12 H12A 126.4
C13 C12 H12A 126.4
O1 C13 C19 112.47(12)
O1 C13 C12 100.80(11)
C19 C13 C12 118.19(13)
O1 C13 C14 99.80(10)
C19 C13 C14 117.36(12)
C12 C13 C14 105.51(12)
C21 C14 C15 116.94(12)
C21 C14 C13 111.57(11)
C15 C14 C13 100.20(10)
C21 C14 H14A 109.2
C15 C14 H14A 109.2
C13 C14 H14A 109.2
C16 C15 C14 122.60(11)
C16 C15 C10 102.95(11)
C14 C15 C10 101.84(11)
C16 C15 H15A 109.5
C14 C15 H15A 109.5
C10 C15 H15A 109.5
O4 C16 N2 124.78(14)
O4 C16 C15 127.60(13)
N2 C16 C15 107.43(11)
N2 C17 C22 108.83(12)
N2 C17 C18 110.76(12)
C22 C17 C18 114.69(12)
N2 C17 H17A 107.4
C22 C17 H17A 107.4
C18 C17 H17A 107.4
C7 C18 C17 110.26(12)
C7 C18 H18A 109.6
C17 C18 H18A 109.6
C7 C18 H18B 109.6
C17 C18 H18B 109.6
H18A C18 H18B 108.1
C13 C19 C20 112.99(14)
C13 C19 H19A 109.0
C20 C19 H19A 109.0
C13 C19 H19B 109.0
C20 C19 H19B 109.0
H19A C19 H19B 107.8
C19 C20 H20A 109.5
C19 C20 H20B 109.5
H20A C20 H20B 109.5
C19 C20 H20C 109.5
H20A C20 H20C 109.5
H20B C20 H20C 109.5
O2 C21 O3 123.15(14)
O2 C21 C14 118.95(13)
O3 C21 C14 117.84(12)
O5 C22 O6 123.31(15)
O5 C22 C17 124.33(14)
O6 C22 C17 112.33(13)
O6 C23 H23A 109.5
O6 C23 H23B 109.5
H23A C23 H23B 109.5
O6 C23 H23C 109.5
H23A C23 H23C 109.5
H23B C23 H23C 109.5

loop_
_geom_bond_atom_site_label_1
_geom_bond_atom_site_label_2
_geom_bond_distance
O1 C10 1.4331(16)
O1 C13 1.4413(16)
O2 C21 1.2366(17)
O3 C21 1.2839(18)
O3 H3A 0.87(3)
O4 C16 1.2209(16)
O5 C22 1.1986(19)
O6 C22 1.3137(19)
O6 C23 1.452(2)
N1 C8 1.3745(18)
N1 C1 1.381(2)
N1 H1A 0.853(18)
N2 C16 1.3585(18)
N2 C17 1.4509(18)
N2 C9 1.4692(17)
C1 C2 1.392(2)
C1 C6 1.415(2)
C2 C3 1.375(3)
C2 H2A 0.9300
C3 C4 1.401(3)
C3 H3B 0.9300
C4 C5 1.378(2)
C4 H4A 0.9300
C5 C6 1.401(2)
C5 H5A 0.9300
C6 C7 1.430(2)
C7 C8 1.3699(19)
C7 C18 1.496(2)
C8 C9 1.4879(19)
C9 C10 1.5158(19)
C9 H9A 0.9800
C10 C11 1.5085(19)
C10 C15 1.5585(18)
C11 C12 1.320(2)
C11 H11A 0.9300
C12 C13 1.524(2)
C12 H12A 0.9300
C13 C19 1.509(2)
C13 C14 1.599(2)
C14 C21 1.505(2)
C14 C15 1.5468(19)
C14 H14A 0.9800
C15 C16 1.518(2)
C15 H15A 0.9800
C17 C22 1.524(2)
C17 C18 1.532(2)
C17 H17A 0.9800
C18 H18A 0.9700
C18 H18B 0.9700
C19 C20 1.521(3)
C19 H19A 0.9700
C19 H19B 0.9700
C20 H20A 0.9600
C20 H20B 0.9600
C20 H20C 0.9600
C23 H23A 0.9600
C23 H23B 0.9600
C23 H23C 0.9600
